data_2006645
loop_
_publ_author_name
'Sato, A.'
'Yamamoto, A.'
'Li, X. Z.'
'Hiraga, K.'
'Haibach, T.'
'Steurer, W.'

_publ_section_title
;
 A New Hexagonal \k Phase of Al--Cr--Ni
;
_journal_issue 11
_journal_name_full 'Acta Crystallographica Section C'
_journal_page_first 1531
_journal_page_last 1533
_journal_paper_doi 10.1107/S0108270197003430
_journal_volume 53
_journal_year 1997
_chemical_formula_sum 'Al14.4 Cr3.4 Ni1.1'
_chemical_formula_weight 629.9
_space_group_IT_number 173
_symmetry_cell_setting hexagonal
_symmetry_space_group_name_Hall 'P 6c'
_symmetry_space_group_name_H-M 'P 63'
_atom_type_scat_source IntTabIV
_cell_angle_alpha 90.00
_cell_angle_beta 90.00
_cell_angle_gamma 120.00
_cell_formula_units_Z 12
_cell_length_a 17.674(3)
_cell_length_b 17.674(3)
_cell_length_c 12.516(3)
_cell_measurement_reflns_used 22
_cell_measurement_temperature 298
_cell_measurement_theta_max 27.5
_cell_measurement_theta_min 20.5
_cell_volume 3385.8(11)
_computing_cell_refinement 'CAD-4 EXPRESS'
_computing_data_collection 'CAD-4 EXPRESS (Enraf-Nonius, 1993)'
_computing_data_reduction 'ABSORP (Yamamoto, 1992a)'
_computing_molecular_graphics 'PRJAP (Yamamoto, 1992c)'
_computing_structure_refinement 'modified version of REMOS92'
_computing_structure_solution 'direct methods (SIR92; Altomare et al., 1994)'
_diffrn_measurement_device 'Enraf-Nonius CAD-4'
_diffrn_measurement_method \w-2\q
_diffrn_radiation_type 'Mo K\a'
_diffrn_radiation_wavelength 0.71073
_diffrn_reflns_av_R_equivalents 0.025
_diffrn_reflns_limit_h_max 0
_diffrn_reflns_limit_h_min -25
_diffrn_reflns_limit_k_max 25
_diffrn_reflns_limit_k_min -25
_diffrn_reflns_limit_l_max 17
_diffrn_reflns_limit_l_min 0
_diffrn_reflns_number 8649
_diffrn_reflns_theta_max 28.44
_diffrn_standards_decay_% none
_diffrn_standards_interval_time 120
_diffrn_standards_number 3
_exptl_absorpt_coefficient_mu 5.99
_exptl_absorpt_correction_T_max 0.985
_exptl_absorpt_correction_T_min 0.248
_exptl_absorpt_correction_type 'integration from crystal shape'
_exptl_crystal_colour grey
_exptl_crystal_density_diffrn 3.71
_exptl_crystal_description tablet
_exptl_crystal_size_max 0.10
_exptl_crystal_size_mid 0.05
_exptl_crystal_size_min 0.05
_refine_diff_density_max 4.3
_refine_diff_density_min -1.3
_refine_ls_extinction_method none
_refine_ls_goodness_of_fit_obs 2.5
_refine_ls_number_parameters 175
_refine_ls_number_reflns 2452
_refine_ls_R_factor_obs .052
_refine_ls_shift/esd_max 0.005
_refine_ls_structure_factor_coef F
_refine_ls_weighting_details 'w = 1/\s(F)^2^'
_refine_ls_weighting_scheme calc
_refine_ls_wR_factor_obs .057
_reflns_number_observed 2452
_reflns_number_total 3389
_reflns_observed_criterion >3\s(F)
_cod_data_source_file br1150.cif
_cod_data_source_block ALCRNI
_cod_depositor_comments
;
The following automatic conversions were performed:

'_refine_ls_weighting_scheme' value '1/\s(F)^2^' was changed to
'calc'. New tag '_refine_ls_weighting_details' was created. The value
of the new tag was set to 'w = 1/\s(F)^2^'.

Automatic conversion script
Id: cif_fix_values 3143 2015-03-26 13:38:13Z robertas 
;
_cod_original_cell_volume 3385.83
_cod_database_code 2006645

loop_
_symmetry_equiv_pos_as_xyz
x,y,z
-y,x-y,z
y-x,-x,z
-x,-y,1/2+z
y,y-x,1/2+z
x-y,x,1/2+z

loop_
_atom_site_label
_atom_site_fract_x
_atom_site_fract_y
_atom_site_fract_z
_atom_site_U_iso_or_equiv
_atom_site_occupancy
Cr1/Ni .5971(3) -.2950(3) .4030 .0070(10) .52(8)
Cr2/Ni .57605(9) -.14667(9) .7310(5) .0035(4) .73(3)
Cr3/Ni .5970(3) -.2935(3) .0582(2) .0000(10) .96(7)
Cr4/Ni .77596(9) -.26468(9) .7307(5) .0026(4) .86(3)
Cr5/Ni .50617(9) -.30851(9) .2312(5) .0040(4) .79(3)
Cr6/Ni .54441(9) -.53592(9) .2317(5) .0029(4) .80(3)
Cr7/Ni .0082(3) -.1298(3) .5318(4) .0070(9) 1.000(7)
Cr8/Ni .8691(3) -.1407(3) .4313(4) .0066(9) .69(5)
Al1/Cr .7599(5) -.2758(5) .3464(6) .005(2) .930(10)
Al2/Cr .6100(2) -.3712(2) .2295(8) .0022(7) .941(8)
Al3/Cr .5886(4) -.2045(4) .5510(6) -.001(2) 1.00(2)
Al4/Cr .7073(5) -.2755(5) .5494(6) .006(2) .960(10)
Al5/Cr .4609(5) -.4590(4) .3460(7) .002(2) .940(10)
Al6 .7375(5) -.1307(5) .4245(7) .007(2) 1
Al7 .5157(5) -.3966(5) .5501(7) .003(2) 1
Al8 .4265(5) -.2227(5) .6204(7) .013(2) 1
Al9 .4632(6) -.4565(6) .1193(8) .010(2) 1
Al10/Cr .6508(4) -.5781(4) .3466(6) .0040(10) .940(10)
Al11 .6251(5) -.4352(5) .4177(6) .004(2) 1
Al12 .4988(2) -.6921(2) .2310(10) .0046(6) 1
Al13 .7021(5) -.2806(5) .9133(6) .008(2) 1
Al14 .6241(5) -.4367(5) .0463(7) .004(2) 1
Al15/Cr .3814(2) -.6179(2) .2330(9) .0065(8) .958(8)
Al16/Cr .5762(5) -.1543(5) .3457(7) .005(2) .960(10)
Al17 .5789(5) -.1539(5) .1188(7) .006(2) 1
Al18 .4335(5) -.3192(5) .4274(7) .008(2) 1
Al19 .6907(2) -.1897(2) .7311(8) .0041(5) 1
Al20/Cr .8773(2) -.3280(2) .7324(8) .0043(7) .939(8)
Al21 .4191(2) -.2331(2) .2272(7) .0031(7) 1
Al22 .4380(5) -.3174(5) .0423(6) .006(2) 1
Al23 .5152(5) -.3974(5) .9112(7) .004(2) 1
Al24 .8704(5) -.2610(5) .5433(7) .006(2) 1
Al25/Ni .00000 .00000 .4678(7) .009(2) .95(2)
Al26/Cr .00000 .00000 .2113(5) .012(2) .84(2)
Al27 .9712(2) -.1514(2) .7300(10) .0078(6) 1
Al28/Cr .5866(5) -.2055(5) .9102(7) .012(2) .95(2)
Al29 .9879(4) -.1380(4) .3457(6) .0100(10) 1
Al30 .1177(5) -.0270(5) .6196(7) .022(2) 1
Al31 .0347(6) -.2425(6) .6169(7) .008(2) 1
Al32/Ni .66667 -.66667 .4403(5) .0060(10) .78(3)

loop_
_geom_angle_atom_site_label_1
_geom_angle_atom_site_label_2
_geom_angle_atom_site_label_3
_geom_angle
Cr5 Cr1 Al1 110.3(2)
Cr5 Cr1 Al2 58.80(10)
Cr5 Cr1 Al3 115.8(3)
Cr5 Cr1 Al4 170.4(2)
Cr5 Cr1 Al5 61.5(2)
Cr5 Cr1 Al6 111.5(2)
Cr5 Cr1 Al7 115.9(2)
Cr5 Cr1 Al11 110.4(2)
Cr5 Cr1 Al16 61.4(2)
Cr5 Cr1 Al18 61.5(2)
Al1 Cr1 Al2 60.5(2)
Al1 Cr1 Al3 119.6(2)
Al1 Cr1 Al4 60.2(3)
Al1 Cr1 Al5 111.2(3)
Al1 Cr1 Al6 64.3(3)
Al1 Cr1 Al7 117.6(4)
Al1 Cr1 Al11 59.6(2)
Al1 Cr1 Al16 114.3(2)
Al1 Cr1 Al18 171.7(2)
Al2 Cr1 Al3 171.7(3)
Al2 Cr1 Al4 113.9(3)
Al2 Cr1 Al5 60.3(2)
Al2 Cr1 Al6 111.2(2)
Al2 Cr1 Al7 114.3(3)
Al2 Cr1 Al11 59.6(2)
Al2 Cr1 Al16 109.3(2)
Al2 Cr1 Al18 111.8(2)
Al3 Cr1 Al4 70.7(3)
Al3 Cr1 Al5 124.0(3)
Al3 Cr1 Al6 63.9(2)
Al3 Cr1 Al7 73.4(3)
Al3 Cr1 Al11 128.3(3)
Al3 Cr1 Al16 62.7(3)
Al3 Cr1 Al18 67.6(3)
Al4 Cr1 Al5 121.8(3)
Al4 Cr1 Al6 64.0(3)
Al4 Cr1 Al7 72.1(2)
Al4 Cr1 Al11 67.0(3)
Al4 Cr1 Al16 119.6(3)
Al4 Cr1 Al18 128.0(3)
Al5 Cr1 Al6 170.7(2)
Al5 Cr1 Al7 63.1(2)
Al5 Cr1 Al11 62.2(3)
Al5 Cr1 Al16 115.6(3)
Al5 Cr1 Al18 64.3(3)
Al6 Cr1 Al7 126.1(2)
Al6 Cr1 Al11 118.2(3)
Al6 Cr1 Al16 62.0(3)
Al6 Cr1 Al18 119.0(3)
Al7 Cr1 Al11 66.4(3)
Al7 Cr1 Al16 123.5(4)
Al7 Cr1 Al18 67.4(3)
Al11 Cr1 Al16 168.7(2)
Al11 Cr1 Al18 120.3(3)
Al16 Cr1 Al18 64.2(3)
Al3 Cr2 Al8 66.4(3)
Al3 Cr2 Al19 68.2(3)
Al3 Cr2 Al28 126.0(3)
Al8 Cr2 Al19 126.6(3)
Al8 Cr2 Al28 120.8(2)
Al19 Cr2 Al28 68.6(3)
Cr5 Cr3 Al2 58.80(10)
Cr5 Cr3 Al9 60.5(2)
Cr5 Cr3 Al14 108.9(2)
Cr5 Cr3 Al17 61.6(2)
Cr5 Cr3 Al22 59.8(2)
Al2 Cr3 Al9 58.7(2)
Al2 Cr3 Al14 58.0(2)
Al2 Cr3 Al17 109.0(2)
Al2 Cr3 Al22 110.2(2)
Al9 Cr3 Al14 61.2(3)
Al9 Cr3 Al17 115.9(3)
Al9 Cr3 Al22 64.3(3)
Al14 Cr3 Al17 166.8(3)
Al14 Cr3 Al22 120.1(3)
Al17 Cr3 Al22 64.6(3)
Al4 Cr4 Al13 126.0(3)
Al4 Cr4 Al19 69.0(3)
Al4 Cr4 Al20 113.0(4)
Al13 Cr4 Al19 69.1(3)
Al13 Cr4 Al20 112.0(4)
Al19 Cr4 Al20 174.50(10)
Cr1 Cr5 Cr3 110.50(10)
Cr1 Cr5 Al2 60.6(2)
Cr1 Cr5 Al5 62.0(2)
Cr1 Cr5 Al9 111.9(3)
Cr1 Cr5 Al16 62.2(3)
Cr1 Cr5 Al17 111.6(2)
Cr1 Cr5 Al18 61.0(3)
Cr1 Cr5 Al21 118.8(3)
Cr1 Cr5 Al22 170.7(3)
Cr3 Cr5 Al2 60.4(2)
Cr3 Cr5 Al5 113.2(2)
Cr3 Cr5 Al9 62.3(2)
Cr3 Cr5 Al16 112.2(2)
Cr3 Cr5 Al17 61.4(3)
Cr3 Cr5 Al18 171.5(3)
Cr3 Cr5 Al21 116.1(3)
Cr3 Cr5 Al22 60.2(3)
Al2 Cr5 Al5 61.1(2)
Al2 Cr5 Al9 59.9(3)
Al2 Cr5 Al16 111.4(3)
Al2 Cr5 Al17 110.1(3)
Al2 Cr5 Al18 112.9(4)
Al2 Cr5 Al21 174.00(10)
Al2 Cr5 Al22 111.9(4)
Al5 Cr5 Al9 62.3(3)
Al5 Cr5 Al16 116.8(3)
Al5 Cr5 Al17 170.6(3)
Al5 Cr5 Al18 64.3(3)
Al5 Cr5 Al21 124.5(3)
Al5 Cr5 Al22 120.5(2)
Al9 Cr5 Al16 170.9(3)
Al9 Cr5 Al17 117.3(4)
Al9 Cr5 Al18 120.0(3)
Al9 Cr5 Al21 123.7(3)
Al9 Cr5 Al22 65.1(3)
Al16 Cr5 Al17 61.9(2)
Al16 Cr5 Al18 64.3(2)
Al16 Cr5 Al21 64.8(3)
Al16 Cr5 Al22 119.5(3)
Al17 Cr5 Al18 119.8(3)
Al17 Cr5 Al21 64.2(3)
Al17 Cr5 Al22 64.6(3)
Al18 Cr5 Al21 70.1(3)
Al18 Cr5 Al22 128.3(3)
Al21 Cr5 Al22 68.0(3)
Al2 Cr6 Al10 109.5(2)
Al2 Cr6 Al12 173.10(10)
Al2 Cr6 Al14 58.6(3)
Al2 Cr6 Al15 113.50(10)
Al10 Cr6 Al12 65.2(2)
Al10 Cr6 Al14 113.7(3)
Al10 Cr6 Al15 125.9(3)
Al12 Cr6 Al14 118.5(4)
Al12 Cr6 Al15 73.30(10)
Al14 Cr6 Al15 116.0(4)
Al25 Cr7 Al30 80.3(3)
Al25 Cr7 Al31 170.6(3)
Al30 Cr7 Al31 90.4(4)
Al1 Cr8 Al6 74.8(3)
Al1 Cr8 Al24 75.9(3)
Al1 Cr8 Al29 94.8(3)
Al6 Cr8 Al24 119.2(3)
Al6 Cr8 Al29 150.3(4)
Al24 Cr8 Al29 83.5(3)
Cr1 Al1 Cr8 105.6(4)
Cr1 Al1 Al2 56.3(2)
Cr1 Al1 Al4 55.4(2)
Cr1 Al1 Al11 59.3(3)
Cr8 Al1 Al2 151.9(5)
Cr8 Al1 Al4 72.2(3)
Cr8 Al1 Al11 135.4(4)
Al2 Al1 Al4 105.9(3)
Al2 Al1 Al11 58.2(3)
Al4 Al1 Al11 65.1(3)
Cr1 Al2 Cr3 110.8(2)
Cr1 Al2 Cr5 60.6(2)
Cr1 Al2 Cr6 118.2(3)
Cr1 Al2 Al1 63.2(3)
Cr1 Al2 Al5 62.7(2)
Cr1 Al2 Al9 114.3(3)
Cr1 Al2 Al11 62.8(3)
Cr1 Al2 Al14 175.3(3)
Cr3 Al2 Cr5 60.8(2)
Cr3 Al2 Cr6 120.1(3)
Cr3 Al2 Al1 115.1(2)
Cr3 Al2 Al5 115.1(3)
Cr3 Al2 Al9 63.5(3)
Cr3 Al2 Al11 173.4(3)
Cr3 Al2 Al14 64.6(3)
Cr5 Al2 Cr6 118.60(10)
Cr5 Al2 Al1 114.1(3)
Cr5 Al2 Al5 62.9(2)
Cr5 Al2 Al9 62.8(3)
Cr5 Al2 Al11 114.6(4)
Cr5 Al2 Al14 116.1(4)
Cr6 Al2 Al1 116.5(3)
Cr6 Al2 Al5 65.4(2)
Cr6 Al2 Al9 66.2(3)
Cr6 Al2 Al11 65.9(3)
Cr6 Al2 Al14 66.1(3)
Al1 Al2 Al5 115.3(4)
Al1 Al2 Al9 176.8(4)
Al1 Al2 Al11 61.5(3)
Al1 Al2 Al14 117.3(3)
Al5 Al2 Al9 63.9(3)
Al5 Al2 Al11 64.0(3)
Al5 Al2 Al14 119.6(3)
Al9 Al2 Al11 119.6(3)
Al9 Al2 Al14 65.0(4)
Al11 Al2 Al14 121.9(3)
Cr1 Al3 Cr2 164.5(4)
Cr1 Al3 Al6 62.1(3)
Cr1 Al3 Al16 63.7(3)
Cr1 Al3 Al19 114.3(4)
Cr2 Al3 Al6 124.9(3)
Cr2 Al3 Al16 131.4(4)
Cr2 Al3 Al19 55.3(2)
Al6 Al3 Al16 61.8(3)
Al6 Al3 Al19 90.0(3)
Al16 Al3 Al19 149.8(3)
Cr1 Al4 Cr4 162.0(4)
Cr1 Al4 Al1 64.4(3)
Cr1 Al4 Al6 60.8(3)
Cr1 Al4 Al19 111.8(4)
Cr1 Al4 Al24 132.7(4)
Cr4 Al4 Al1 133.5(4)
Cr4 Al4 Al6 124.3(3)
Cr4 Al4 Al19 54.1(2)
Cr4 Al4 Al24 65.2(3)
Al1 Al4 Al6 64.6(3)
Al1 Al4 Al19 152.1(3)
Al1 Al4 Al24 68.3(3)
Al6 Al4 Al19 89.0(3)
Al6 Al4 Al24 100.7(3)
Al19 Al4 Al24 110.8(3)
Cr1 Al5 Cr5 56.5(2)
Cr1 Al5 Al2 57.0(2)
Cr1 Al5 Al7 53.0(2)
Cr1 Al5 Al15 155.4(4)
Cr5 Al5 Al2 56.0(2)
Cr5 Al5 Al7 102.8(3)
Cr5 Al5 Al15 117.3(4)
Al2 Al5 Al7 102.8(3)
Al2 Al5 Al15 99.0(3)
Al7 Al5 Al15 139.9(4)
Cr1 Al6 Cr8 108.7(4)
Cr1 Al6 Al3 54.0(2)
Cr1 Al6 Al4 55.2(2)
Cr8 Al6 Al3 131.7(4)
Cr8 Al6 Al4 70.5(3)
Al3 Al6 Al4 63.3(3)
Cr1 Al7 Al5 63.9(2)
Cr3 Al9 Cr5 57.2(2)
Cr3 Al9 Al2 57.8(2)
Cr5 Al9 Al2 57.4(2)
Cr6 Al10 Al12 52.4(2)
Cr6 Al10 Al32 149.9(3)
Al12 Al10 Al32 100.9(3)
Cr1 Al11 Al1 61.1(3)
Cr1 Al11 Al2 57.6(2)
Al1 Al11 Al2 60.4(2)
Cr6 Al12 Al10 62.4(2)
Cr3 Al14 Cr6 105.0(3)
Cr3 Al14 Al2 57.4(2)
Cr6 Al14 Al2 55.3(2)
Cr6 Al15 Al5 64.4(2)
Cr1 Al16 Cr5 56.4(2)
Cr1 Al16 Al3 53.6(3)
Cr1 Al16 Al21 103.4(2)
Cr5 Al16 Al3 103.5(3)
Cr5 Al16 Al21 52.9(2)
Al3 Al16 Al21 123.1(3)
Cr3 Al17 Cr5 57.1(2)
Cr3 Al17 Al21 103.1(3)
Cr5 Al17 Al21 53.3(2)
Cr1 Al18 Cr5 57.5(2)
Cr2 Al19 Cr4 167.40(10)
Cr2 Al19 Al3 56.5(3)
Cr2 Al19 Al4 118.7(4)
Cr2 Al19 Al28 56.1(3)
Cr4 Al19 Al3 119.1(4)
Cr4 Al19 Al4 56.8(3)
Cr4 Al19 Al28 119.6(4)
Al3 Al19 Al4 62.6(3)
Al3 Al19 Al28 105.7(3)
Al4 Al19 Al28 145.3(2)
Cr4 Al20 Al24 66.4(3)
Cr4 Al20 Al27 69.70(10)
Al24 Al20 Al27 67.6(3)
Cr5 Al21 Al16 62.3(2)
Cr5 Al21 Al17 62.5(3)
Al16 Al21 Al17 60.7(2)
Cr3 Al22 Cr5 60.0(2)
Cr8 Al24 Al4 69.5(3)
Cr8 Al24 Al20 151.0(4)
Al4 Al24 Al20 102.2(3)
Cr2 Al28 Al19 55.3(2)

loop_
_geom_bond_atom_site_label_1
_geom_bond_atom_site_label_2
_geom_bond_site_symmetry_1
_geom_bond_site_symmetry_2
_geom_bond_distance
_geom_bond_publ_flag
Cr1 Cr5 . . 2.623(6) ?
Cr1 Al1 . . 2.810(10) ?
Cr1 Al2 . . 2.625(9) ?
Cr1 Al3 . . 2.501(9) ?
Cr1 Al4 . . 2.568(9) ?
Cr1 Al5 . . 2.780(7) ?
Cr1 Al6 . . 2.731(7) ?
Cr1 Al7 . . 2.470(8) ?
Cr1 Al11 . . 2.760(10) ?
Cr1 Al16 . . 2.790(10) ?
Cr1 Al18 . . 2.720(10) ?
Cr2 Al3 . . 2.530(10) ?
Cr2 Al8 . . 2.675(9) ?
Cr2 Al19 . . 2.495(4) ?
Cr2 Al28 . . 2.520(10) ?
Cr3 Cr5 . . 2.628(6) ?
Cr3 Al2 . . 2.618(9) ?
Cr3 Al9 . . 2.769(8) ?
Cr3 Al14 . . 2.810(10) ?
Cr3 Al17 . . 2.750(10) ?
Cr3 Al22 . . 2.630(10) ?
Cr4 Al4 . . 2.535(9) ?
Cr4 Al13 . . 2.580(10) ?
Cr4 Al19 . . 2.454(4) ?
Cr4 Al20 . . 2.543(4) ?
Cr5 Al2 . . 2.576(4) ?
Cr5 Al5 . . 2.766(9) ?
Cr5 Al9 . . 2.720(10) ?
Cr5 Al16 . . 2.765(9) ?
Cr5 Al17 . . 2.754(9) ?
Cr5 Al18 . . 2.730(10) ?
Cr5 Al21 . . 2.489(4) ?
Cr5 Al22 . . 2.620(10) ?
Cr6 Al2 . . 2.538(3) ?
Cr6 Al10 . . 2.750(9) ?
Cr6 Al12 . . 2.458(4) ?
Cr6 Al14 . . 2.820(10) ?
Cr6 Al15 . . 2.496(3) ?
Cr7 Al25 . . 2.501(6) ?
Cr7 Al30 . . 2.177(8) ?
Cr7 Al31 . . 2.500(10) ?
Cr8 Al1 . . 2.438(8) ?
Cr8 Al6 . . 2.420(10) ?
Cr8 Al24 . . 2.560(10) ?
Cr8 Al29 . . 2.337(9) ?
Al1 Al2 . . 2.745(9) ?
Al1 Al4 . . 2.710(10) ?
Al1 Al11 . . 2.774(9) ?
Al2 Al5 . . 2.719(9) ?
Al2 Al9 . . 2.650(10) ?
Al2 Al11 . . 2.680(10) ?
Al2 Al14 . . 2.640(10) ?
Al3 Al6 . . 2.770(10) ?
Al3 Al16 . . 2.760(10) ?
Al3 Al19 . . 2.820(10) ?
Al4 Al6 . . 2.810(10) ?
Al4 Al19 . . 2.830(10) ?
Al4 Al24 . . 2.770(10) ?
Al5 Al7 . . 2.760(10) ?
Al5 Al15 . . 2.814(9) ?
Al10 Al12 . . 2.818(9) ?
Al10 Al32 . . 2.084(9) ?
Al16 Al21 . . 2.825(9) ?
Al17 Al21 . . 2.800(10) ?
Al19 Al28 . . 2.820(10) ?
Al20 Al24 . . 2.680(10) ?
Al20 Al27 . . 2.704(4) ?
